data_4032950
loop_
_publ_author_name
'Liu, Yiyi'
'Li, Hengyu'
'Zhou, Xun'
'He, Zhengjie'

_publ_section_title
;
 P(NMe2)3-Mediated Reductive (1 + 4) Annulation Reaction of Isatins with
 Nitroalkenes: An Access to Spirooxindolyl Isoxazoline N-Oxides and Their
 Corresponding Isoxazolines.
;
_journal_issue 20
_journal_name_full 'The Journal of organic chemistry'
_journal_page_first 10997
_journal_page_last 11007
_journal_paper_doi 10.1021/acs.joc.7b01962
_journal_volume 82
_journal_year 2017
_chemical_formula_moiety 'C23 H23 Cl N2 O6'
_chemical_formula_sum 'C23 H23 Cl N2 O6'
_chemical_formula_weight 458.88
_space_group_crystal_system monoclinic
_space_group_IT_number 14
_space_group_name_Hall '-P 2yn'
_space_group_name_H-M_alt 'P 1 21/n 1'
_symmetry_space_group_name_Hall '-P 2yn'
_symmetry_space_group_name_H-M 'P 1 21/n 1'
_atom_sites_solution_hydrogens geom
_atom_sites_solution_primary direct
_audit_creation_date 2016-05-26
_audit_creation_method
;
Olex2 1.2-ac21
(compiled 2015.09.16 svn.r134, GUI svn.r4998)
;
_cell_angle_alpha 90
_cell_angle_beta 96.430(2)
_cell_angle_gamma 90
_cell_formula_units_Z 4
_cell_length_a 10.3699(3)
_cell_length_b 17.3809(5)
_cell_length_c 12.7667(3)
_cell_measurement_reflns_used 13189
_cell_measurement_temperature 294(2)
_cell_measurement_theta_max 29.5150
_cell_measurement_theta_min 1.9840
_cell_volume 2286.57(11)
_computing_cell_refinement
;
CrysAlisPro 1.171.38.41 (Rigaku OD, 2015)
;
_computing_data_collection
;
CrystalClear-SM Expert 2.1 b42 (Rigaku, 2015)
;
_computing_data_reduction
;
CrysAlisPro 1.171.38.41 (Rigaku OD, 2015)
;
_computing_molecular_graphics 'Olex2 (Dolomanov et al., 2009)'
_computing_publication_material 'Olex2 (Dolomanov et al., 2009)'
_computing_structure_refinement 'ShelXL (Sheldrick, 2008)'
_computing_structure_solution 'ShelXT (Sheldrick, 2015)'
_diffrn_ambient_temperature 294.15
_diffrn_detector PILT
_diffrn_detector_area_resol_mean 5.814
_diffrn_detector_type 'Rigaku Pilatus 200K'
_diffrn_measured_fraction_theta_full 1.000
_diffrn_measured_fraction_theta_max 0.997
_diffrn_measurement_details
;
List of Runs (angles in degrees, time in seconds):

  # Type    Start    End  Width  t~exp~   \w     \q     \k     \f   Frames
--------------------------------------------------------------------------
  1  \w   -105.00  75.00   0.50    5.00    --  -15.00  45.00   0.00  360
  2  \w   -105.00  75.00   0.50    5.00    --  -15.00  45.00  90.00  360
  3  \w   -105.00  75.00   0.50    5.00    --  -15.00  45.00 180.00  360
;
_diffrn_measurement_device 'AFC10: Fixed Chi 2 circle'
_diffrn_measurement_device_type 'Rigaku Xtalab P200'
_diffrn_measurement_method 'profile data from \w-scans'
_diffrn_measurement_specimen_support 'Mitegen 50um'
_diffrn_orient_matrix_type 'CrysAlisPro convention (1999,Acta A55,543-557)'
_diffrn_orient_matrix_UB_11 0.0022287000
_diffrn_orient_matrix_UB_12 0.0171422000
_diffrn_orient_matrix_UB_13 -0.0501874000
_diffrn_orient_matrix_UB_21 -0.0532192000
_diffrn_orient_matrix_UB_22 0.0238777000
_diffrn_orient_matrix_UB_23 0.0087014000
_diffrn_orient_matrix_UB_31 0.0435869000
_diffrn_orient_matrix_UB_32 0.0283006000
_diffrn_orient_matrix_UB_33 0.0230849000
_diffrn_radiation_collimation 0.3
_diffrn_radiation_monochromator Confocal
_diffrn_radiation_probe x-ray
_diffrn_radiation_type MoK\a
_diffrn_radiation_wavelength 0.71073
_diffrn_reflns_av_R_equivalents 0.0260
_diffrn_reflns_av_unetI/netI 0.0172
_diffrn_reflns_Laue_measured_fraction_full 1.000
_diffrn_reflns_Laue_measured_fraction_max 0.997
_diffrn_reflns_limit_h_max 13
_diffrn_reflns_limit_h_min -14
_diffrn_reflns_limit_k_max 23
_diffrn_reflns_limit_k_min -23
_diffrn_reflns_limit_l_max 17
_diffrn_reflns_limit_l_min -17
_diffrn_reflns_number 29712
_diffrn_reflns_point_group_measured_fraction_full 1.000
_diffrn_reflns_point_group_measured_fraction_max 0.997
_diffrn_reflns_theta_full 26.000
_diffrn_reflns_theta_max 28.700
_diffrn_reflns_theta_min 1.987
_diffrn_source 'Rotating Anode'
_diffrn_source_current 24.0
_diffrn_source_power 1.2
_diffrn_source_target Mo
_diffrn_source_type 'Rotating Anode'
_diffrn_source_voltage 50.0
_exptl_absorpt_coefficient_mu 0.208
_exptl_absorpt_correction_T_max 1.00000
_exptl_absorpt_correction_T_min 0.43106
_exptl_absorpt_correction_type multi-scan
_exptl_absorpt_process_details
;
CrysAlisPro 1.171.38.41 (Rigaku Oxford Diffraction, 2015)
Empirical absorption correction using spherical harmonics,
 implemented in SCALE3 ABSPACK scaling algorithm.
;
_exptl_crystal_colour colourless
_exptl_crystal_colour_primary colourless
_exptl_crystal_density_diffrn 1.333
_exptl_crystal_description block
_exptl_crystal_F_000 960
_exptl_crystal_size_max 0.28
_exptl_crystal_size_mid 0.24
_exptl_crystal_size_min 0.22
_refine_diff_density_max 0.433
_refine_diff_density_min -0.459
_refine_diff_density_rms 0.038
_refine_ls_extinction_method none
_refine_ls_goodness_of_fit_ref 1.091
_refine_ls_hydrogen_treatment constr
_refine_ls_matrix_type full
_refine_ls_number_parameters 293
_refine_ls_number_reflns 5895
_refine_ls_number_restraints 0
_refine_ls_restrained_S_all 1.091
_refine_ls_R_factor_all 0.0657
_refine_ls_R_factor_gt 0.0533
_refine_ls_shift/su_max 0.000
_refine_ls_shift/su_mean 0.000
_refine_ls_structure_factor_coef Fsqd
_refine_ls_weighting_details 'w=1/[\s^2^(Fo^2^)+(0.0770P)^2^+0.4840P] where P=(Fo^2^+2Fc^2^)/3'
_refine_ls_weighting_scheme calc
_refine_ls_wR_factor_gt 0.1544
_refine_ls_wR_factor_ref 0.1643
_reflns_Friedel_coverage 0.000
_reflns_number_gt 4572
_reflns_number_total 5895
_reflns_threshold_expression 'I > 2\s(I)'
_cod_data_source_file jo7b01962_si_002.cif
_cod_data_source_block m20160527d
_cod_depositor_comments 'Adding full bibliography for 4032950--4032951.cif.'
_cod_original_cell_volume 2286.59(10)
_cod_database_code 4032950
_chemical_oxdiff_formula C20H20N2O6Cl
_shelx_space_group_comment
;
The symmetry employed for this shelxl refinement is uniquely defined
by the following loop, which should always be used as a source of
symmetry information in preference to the above space-group names.
They are only intended as comments.
;
_shelx_estimated_absorpt_t_max 0.956
_shelx_estimated_absorpt_t_min 0.944
_reflns_odcompleteness_completeness 88.96
_reflns_odcompleteness_iscentric 1
_reflns_odcompleteness_theta 30.94
_olex2_refinement_description
;
1. Fixed Uiso
 At 1.2 times of:
  All C(H) groups, All C(H,H) groups
 At 1.5 times of:
  All C(H,H,H) groups
2.a Ternary CH refined with riding coordinates:
 C2(H2)
2.b Secondary CH2 refined with riding coordinates:
 C22(H22A,H22B)
2.c Aromatic/amide H refined with riding coordinates:
 C7(H7), C9(H9), C10(H10), C17(H17), C18(H18), C19(H19), C20(H20), C21(H21)
2.d Idealised Me refined as rotating group:
 C13(H13A,H13B,H13C), C14(H14A,H14B,H14C), C15(H15A,H15B,H15C), C23(H23A,H23B,
 H23C)
;
_shelx_shelxl_version_number 2014/8
_olex2_submission_special_instructions 'No special instructions were received'
_oxdiff_exptl_absorpt_empirical_details
;
Empirical correction (ABSPACK) includes:
- Absorption correction using spherical harmonics
- Frame scaling
- Detector area scaling
;
_oxdiff_exptl_absorpt_empirical_full_max 2.112
_oxdiff_exptl_absorpt_empirical_full_min 0.539

loop_
_space_group_symop_operation_xyz
'x, y, z'
'-x+1/2, y+1/2, -z+1/2'
'-x, -y, -z'
'x-1/2, -y-1/2, z-1/2'

loop_
_atom_site_label
_atom_site_type_symbol
_atom_site_fract_x
_atom_site_fract_y
_atom_site_fract_z
_atom_site_U_iso_or_equiv
_atom_site_adp_type
_atom_site_occupancy
_atom_site_site_symmetry_order
_atom_site_calc_flag
_atom_site_refinement_flags_posn
Cl1 Cl 0.67356(8) 0.48811(7) 0.06199(6) 0.1511(5) Uani 1 1 d .
O1 O 0.91045(10) 0.33248(7) 0.43197(9) 0.0575(3) Uani 1 1 d .
O2 O 1.08018(10) 0.38067(8) 0.53417(9) 0.0630(3) Uani 1 1 d .
O3 O 0.75214(14) 0.21872(8) 0.52390(11) 0.0740(4) Uani 1 1 d .
O4 O 1.01654(12) 0.49219(8) 0.67336(11) 0.0747(4) Uani 1 1 d .
O5 O 0.80022(11) 0.50755(7) 0.67094(9) 0.0603(3) Uani 1 1 d .
O6 O 0.44052(17) 0.16947(10) 0.34111(18) 0.0997(6) Uani 1 1 d .
N1 N 0.96179(11) 0.38197(8) 0.51749(9) 0.0463(3) Uani 1 1 d .
N2 N 0.64142(15) 0.23378(9) 0.35833(13) 0.0654(4) Uani 1 1 d .
C1 C 0.87004(13) 0.41877(8) 0.55892(10) 0.0432(3) Uani 1 1 d .
C2 C 0.73892(13) 0.40231(8) 0.50230(11) 0.0437(3) Uani 1 1 d .
H2 H 0.7119 0.4480 0.4606 0.052 Uiso 1 1 calc R
C3 C 0.77090(13) 0.33789(9) 0.42319(11) 0.0474(3) Uani 1 1 d .
C4 C 0.72106(16) 0.25628(10) 0.44578(13) 0.0551(4) Uani 1 1 d .
C5 C 0.63742(16) 0.28869(11) 0.27797(13) 0.0596(4) Uani 1 1 d .
C6 C 0.71448(14) 0.35144(11) 0.31100(11) 0.0534(4) Uani 1 1 d .
C7 C 0.72696(16) 0.41298(13) 0.24677(13) 0.0698(5) Uani 1 1 d .
H7 H 0.7774 0.4553 0.2696 0.084 Uiso 1 1 calc R
C8 C 0.66101(18) 0.41001(17) 0.14522(14) 0.0847(7) Uani 1 1 d .
C9 C 0.5853(2) 0.34792(18) 0.11174(15) 0.0905(8) Uani 1 1 d .
H9 H 0.5432 0.3473 0.0435 0.109 Uiso 1 1 calc R
C10 C 0.5709(2) 0.28713(15) 0.17733(16) 0.0818(6) Uani 1 1 d .
H10 H 0.5179 0.2457 0.1551 0.098 Uiso 1 1 calc R
C11 C 0.90614(14) 0.47681(9) 0.64106(12) 0.0487(3) Uani 1 1 d .
C12 C 0.80406(18) 0.56174(11) 0.76158(14) 0.0626(4) Uani 1 1 d .
C13 C 0.8821(3) 0.52749(16) 0.85779(17) 0.0974(8) Uani 1 1 d .
H13A H 0.8545 0.4755 0.8674 0.146 Uiso 1 1 calc GR
H13B H 0.8688 0.5574 0.9189 0.146 Uiso 1 1 calc GR
H13C H 0.9726 0.5278 0.8480 0.146 Uiso 1 1 calc GR
C14 C 0.6647(3) 0.5652(2) 0.7820(2) 0.1195(11) Uani 1 1 d .
H14A H 0.6140 0.5882 0.7226 0.179 Uiso 1 1 calc GR
H14B H 0.6572 0.5954 0.8439 0.179 Uiso 1 1 calc GR
H14C H 0.6336 0.5140 0.7925 0.179 Uiso 1 1 calc GR
C15 C 0.8591(4) 0.63675(14) 0.7328(2) 0.1324(14) Uani 1 1 d .
H15A H 0.9457 0.6292 0.7150 0.199 Uiso 1 1 calc GR
H15B H 0.8609 0.6715 0.7914 0.199 Uiso 1 1 calc GR
H15C H 0.8061 0.6581 0.6733 0.199 Uiso 1 1 calc GR
C16 C 0.63080(13) 0.38320(9) 0.56869(13) 0.0505(3) Uani 1 1 d .
C17 C 0.65301(18) 0.34920(11) 0.66660(16) 0.0665(5) Uani 1 1 d .
H17 H 0.7372 0.3366 0.6943 0.080 Uiso 1 1 calc R
C18 C 0.5498(3) 0.33373(14) 0.7240(2) 0.0973(8) Uani 1 1 d .
H18 H 0.5645 0.3117 0.7907 0.117 Uiso 1 1 calc R
C19 C 0.4242(3) 0.35153(18) 0.6807(4) 0.1220(12) Uani 1 1 d .
H19 H 0.3545 0.3403 0.7181 0.146 Uiso 1 1 calc R
C20 C 0.4024(2) 0.38527(17) 0.5840(3) 0.1095(10) Uani 1 1 d .
H20 H 0.3183 0.3975 0.5561 0.131 Uiso 1 1 calc R
C21 C 0.50468(16) 0.40118(12) 0.5277(2) 0.0752(6) Uani 1 1 d .
H21 H 0.4893 0.4242 0.4617 0.090 Uiso 1 1 calc R
C22 C 0.5736(2) 0.16046(12) 0.3475(2) 0.0898(7) Uani 1 1 d .
H22A H 0.5955 0.1346 0.2845 0.108 Uiso 1 1 calc R
H22B H 0.6024 0.1282 0.4075 0.108 Uiso 1 1 calc R
C23 C 0.3984(3) 0.19090(19) 0.4375(3) 0.1228(11) Uani 1 1 d .
H23A H 0.3068 0.2010 0.4276 0.184 Uiso 1 1 calc GR
H23B H 0.4437 0.2364 0.4635 0.184 Uiso 1 1 calc GR
H23C H 0.4158 0.1499 0.4876 0.184 Uiso 1 1 calc GR

loop_
_atom_site_aniso_label
_atom_site_aniso_U_11
_atom_site_aniso_U_22
_atom_site_aniso_U_33
_atom_site_aniso_U_23
_atom_site_aniso_U_13
_atom_site_aniso_U_12
Cl1 0.1007(5) 0.2626(12) 0.0859(4) 0.0964(6) -0.0075(4) -0.0348(6)
O1 0.0363(5) 0.0828(8) 0.0517(6) -0.0157(5) -0.0025(4) 0.0017(5)
O2 0.0304(5) 0.0988(9) 0.0589(7) -0.0073(6) 0.0004(4) -0.0041(5)
O3 0.0862(10) 0.0640(7) 0.0688(8) 0.0080(6) -0.0036(7) 0.0016(6)
O4 0.0451(7) 0.0906(9) 0.0869(9) -0.0308(7) 0.0003(6) -0.0195(6)
O5 0.0472(6) 0.0746(8) 0.0587(6) -0.0166(5) 0.0038(5) -0.0030(5)
O6 0.0742(10) 0.0834(10) 0.1346(16) -0.0048(10) -0.0192(10) -0.0204(8)
N1 0.0333(6) 0.0645(7) 0.0401(6) 0.0009(5) 0.0000(4) -0.0059(5)
N2 0.0609(9) 0.0593(8) 0.0721(9) -0.0154(7) -0.0096(7) -0.0046(6)
C1 0.0339(6) 0.0547(8) 0.0407(6) 0.0027(6) 0.0024(5) -0.0067(5)
C2 0.0343(6) 0.0518(7) 0.0433(7) 0.0022(6) -0.0037(5) -0.0018(5)
C3 0.0351(7) 0.0635(9) 0.0421(7) -0.0021(6) -0.0027(5) -0.0024(6)
C4 0.0491(8) 0.0582(9) 0.0569(9) -0.0066(7) 0.0011(7) 0.0013(7)
C5 0.0459(8) 0.0779(11) 0.0528(8) -0.0187(8) -0.0044(6) 0.0028(7)
C6 0.0367(7) 0.0812(11) 0.0413(7) -0.0035(7) -0.0006(5) -0.0026(7)
C7 0.0430(8) 0.1147(16) 0.0504(9) 0.0177(9) -0.0010(7) -0.0140(9)
C8 0.0492(10) 0.159(2) 0.0452(9) 0.0239(11) 0.0040(7) -0.0008(12)
C9 0.0624(12) 0.167(2) 0.0398(9) -0.0146(12) -0.0070(8) 0.0135(14)
C10 0.0650(12) 0.1144(17) 0.0611(11) -0.0352(12) -0.0150(9) 0.0059(11)
C11 0.0424(7) 0.0555(8) 0.0479(7) -0.0001(6) 0.0034(6) -0.0114(6)
C12 0.0680(11) 0.0668(10) 0.0544(9) -0.0119(8) 0.0131(8) -0.0008(8)
C13 0.123(2) 0.1099(18) 0.0586(12) -0.0143(12) 0.0045(12) 0.0114(15)
C14 0.0775(16) 0.177(3) 0.106(2) -0.053(2) 0.0182(14) 0.0196(17)
C15 0.244(4) 0.0610(13) 0.107(2) -0.0155(13) 0.086(2) -0.0202(18)
C16 0.0319(6) 0.0536(8) 0.0660(9) -0.0073(7) 0.0057(6) -0.0052(5)
C17 0.0558(10) 0.0709(11) 0.0765(12) 0.0073(9) 0.0245(8) -0.0028(8)
C18 0.0990(18) 0.0859(15) 0.119(2) 0.0104(14) 0.0639(16) -0.0067(12)
C19 0.0725(16) 0.0974(19) 0.212(4) -0.012(2) 0.086(2) -0.0157(13)
C20 0.0350(10) 0.1017(18) 0.194(3) -0.020(2) 0.0250(14) -0.0045(10)
C21 0.0351(8) 0.0770(12) 0.1107(16) -0.0134(11) -0.0036(9) 0.0002(7)
C22 0.0809(15) 0.0598(11) 0.122(2) -0.0222(12) -0.0163(13) -0.0085(10)
C23 0.0859(19) 0.100(2) 0.181(3) -0.005(2) 0.009(2) -0.0142(15)

loop_
_atom_type_symbol
_atom_type_description
_atom_type_scat_dispersion_real
_atom_type_scat_dispersion_imag
_atom_type_scat_source
C C 0.0033 0.0016 'International Tables Vol C Tables 4.2.6.8 and 6.1.1.4'
H H 0.0000 0.0000 'International Tables Vol C Tables 4.2.6.8 and 6.1.1.4'
Cl Cl 0.1484 0.1585 'International Tables Vol C Tables 4.2.6.8 and 6.1.1.4'
N N 0.0061 0.0033 'International Tables Vol C Tables 4.2.6.8 and 6.1.1.4'
O O 0.0106 0.0060 'International Tables Vol C Tables 4.2.6.8 and 6.1.1.4'

loop_
_geom_angle_atom_site_label_1
_geom_angle_atom_site_label_2
_geom_angle_atom_site_label_3
_geom_angle
C3 O1 N1 107.56(10)
C11 O5 C12 122.11(12)
C22 O6 C23 112.7(2)
O2 N1 O1 113.49(11)
O2 N1 C1 134.52(13)
C1 N1 O1 111.98(11)
C4 N2 C5 111.65(14)
C4 N2 C22 124.67(18)
C5 N2 C22 123.62(16)
N1 C1 C2 112.01(12)
N1 C1 C11 119.02(12)
C11 C1 C2 128.35(13)
C1 C2 H2 107.3
C1 C2 C3 101.64(11)
C1 C2 C16 117.47(12)
C3 C2 H2 107.3
C16 C2 H2 107.3
C16 C2 C3 115.26(12)
O1 C3 C2 106.21(10)
O1 C3 C4 106.20(12)
O1 C3 C6 111.36(12)
C4 C3 C2 115.80(12)
C6 C3 C2 114.45(12)
C6 C3 C4 102.63(12)
O3 C4 N2 126.95(17)
O3 C4 C3 125.91(15)
N2 C4 C3 107.05(14)
C6 C5 N2 110.14(13)
C10 C5 N2 129.52(19)
C10 C5 C6 120.3(2)
C5 C6 C3 108.38(15)
C7 C6 C3 130.02(15)
C7 C6 C5 121.58(15)
C6 C7 H7 121.3
C6 C7 C8 117.4(2)
C8 C7 H7 121.3
C7 C8 Cl1 118.4(2)
C9 C8 Cl1 120.16(16)
C9 C8 C7 121.4(2)
C8 C9 H9 119.5
C10 C9 C8 120.94(17)
C10 C9 H9 119.5
C5 C10 H10 120.8
C9 C10 C5 118.4(2)
C9 C10 H10 120.8
O4 C11 O5 127.15(15)
O4 C11 C1 123.54(15)
O5 C11 C1 109.31(12)
O5 C12 C13 110.29(16)
O5 C12 C14 102.57(16)
C14 C12 C13 108.2(2)
C15 C12 O5 109.89(16)
C15 C12 C13 111.1(2)
C15 C12 C14 114.4(2)
C12 C13 H13A 109.5
C12 C13 H13B 109.5
C12 C13 H13C 109.5
H13A C13 H13B 109.5
H13A C13 H13C 109.5
H13B C13 H13C 109.5
C12 C14 H14A 109.5
C12 C14 H14B 109.5
C12 C14 H14C 109.5
H14A C14 H14B 109.5
H14A C14 H14C 109.5
H14B C14 H14C 109.5
C12 C15 H15A 109.5
C12 C15 H15B 109.5
C12 C15 H15C 109.5
H15A C15 H15B 109.5
H15A C15 H15C 109.5
H15B C15 H15C 109.5
C17 C16 C2 122.81(14)
C17 C16 C21 119.50(17)
C21 C16 C2 117.68(16)
C16 C17 H17 120.0
C16 C17 C18 120.1(2)
C18 C17 H17 120.0
C17 C18 H18 120.3
C17 C18 C19 119.3(3)
C19 C18 H18 120.3
C18 C19 H19 119.7
C20 C19 C18 120.5(2)
C20 C19 H19 119.7
C19 C20 H20 120.0
C19 C20 C21 120.1(2)
C21 C20 H20 120.0
C16 C21 H21 119.8
C20 C21 C16 120.5(2)
C20 C21 H21 119.8
O6 C22 N2 112.03(17)
O6 C22 H22A 109.2
O6 C22 H22B 109.2
N2 C22 H22A 109.2
N2 C22 H22B 109.2
H22A C22 H22B 107.9
O6 C23 H23A 109.5
O6 C23 H23B 109.5
O6 C23 H23C 109.5
H23A C23 H23B 109.5
H23A C23 H23C 109.5
H23B C23 H23C 109.5

loop_
_geom_bond_atom_site_label_1
_geom_bond_atom_site_label_2
_geom_bond_distance
Cl1 C8 1.738(3)
O1 N1 1.4440(16)
O1 C3 1.4420(17)
O2 N1 1.2225(15)
O3 C4 1.205(2)
O4 C11 1.2027(18)
O5 C11 1.3158(19)
O5 C12 1.489(2)
O6 C22 1.382(3)
O6 C23 1.402(4)
N1 C1 1.3065(18)
N2 C4 1.369(2)
N2 C5 1.398(2)
N2 C22 1.455(2)
C1 C2 1.4943(18)
C1 C11 1.473(2)
C2 H2 0.9800
C2 C3 1.568(2)
C2 C16 1.516(2)
C3 C4 1.548(2)
C3 C6 1.504(2)
C5 C6 1.389(2)
C5 C10 1.389(2)
C6 C7 1.363(3)
C7 H7 0.9300
C7 C8 1.397(2)
C8 C9 1.374(4)
C9 H9 0.9300
C9 C10 1.367(4)
C10 H10 0.9300
C12 C13 1.515(3)
C12 C14 1.498(3)
C12 C15 1.486(3)
C13 H13A 0.9600
C13 H13B 0.9600
C13 H13C 0.9600
C14 H14A 0.9600
C14 H14B 0.9600
C14 H14C 0.9600
C15 H15A 0.9600
C15 H15B 0.9600
C15 H15C 0.9600
C16 C17 1.379(3)
C16 C21 1.389(2)
C17 H17 0.9300
C17 C18 1.389(3)
C18 H18 0.9300
C18 C19 1.392(5)
C19 H19 0.9300
C19 C20 1.362(5)
C20 H20 0.9300
C20 C21 1.374(3)
C21 H21 0.9300
C22 H22A 0.9700
C22 H22B 0.9700
C23 H23A 0.9600
C23 H23B 0.9600
C23 H23C 0.9600

loop_
_geom_torsion_atom_site_label_1
_geom_torsion_atom_site_label_2
_geom_torsion_atom_site_label_3
_geom_torsion_atom_site_label_4
_geom_torsion
Cl1 C8 C9 C10 -177.85(17)
O1 N1 C1 C2 -3.02(16)
O1 N1 C1 C11 -174.75(12)
O1 C3 C4 O3 55.9(2)
O1 C3 C4 N2 -120.90(14)
O1 C3 C6 C5 116.59(14)
O1 C3 C6 C7 -65.3(2)
O2 N1 C1 C2 176.14(15)
O2 N1 C1 C11 4.4(2)
N1 O1 C3 C2 6.27(15)
N1 O1 C3 C4 -117.54(12)
N1 O1 C3 C6 131.48(13)
N1 C1 C2 C3 6.54(15)
N1 C1 C2 C16 133.27(14)
N1 C1 C11 O4 -0.6(2)
N1 C1 C11 O5 179.16(13)
N2 C5 C6 C3 -1.70(19)
N2 C5 C6 C7 179.97(16)
N2 C5 C10 C9 -178.50(19)
C1 C2 C3 O1 -7.54(14)
C1 C2 C3 C4 110.05(13)
C1 C2 C3 C6 -130.84(13)
C1 C2 C16 C17 -28.2(2)
C1 C2 C16 C21 151.77(15)
C2 C1 C11 O4 -170.79(16)
C2 C1 C11 O5 9.0(2)
C2 C3 C4 O3 -61.7(2)
C2 C3 C4 N2 121.50(14)
C2 C3 C6 C5 -122.93(14)
C2 C3 C6 C7 55.2(2)
C2 C16 C17 C18 179.45(18)
C2 C16 C21 C20 179.96(19)
C3 O1 N1 O2 178.32(12)
C3 O1 N1 C1 -2.33(16)
C3 C2 C16 C17 91.58(18)
C3 C2 C16 C21 -88.44(17)
C3 C6 C7 C8 -179.11(17)
C4 N2 C5 C6 -1.0(2)
C4 N2 C5 C10 178.69(18)
C4 N2 C22 O6 113.9(2)
C4 C3 C6 C5 3.36(16)
C4 C3 C6 C7 -178.51(18)
C5 N2 C4 O3 -173.57(17)
C5 N2 C4 C3 3.16(19)
C5 N2 C22 O6 -69.1(3)
C5 C6 C7 C8 -1.2(3)
C6 C3 C4 O3 172.87(17)
C6 C3 C4 N2 -3.91(16)
C6 C5 C10 C9 1.2(3)
C6 C7 C8 Cl1 179.28(15)
C6 C7 C8 C9 0.8(3)
C7 C8 C9 C10 0.7(4)
C8 C9 C10 C5 -1.6(3)
C10 C5 C6 C3 178.57(16)
C10 C5 C6 C7 0.2(3)
C11 O5 C12 C13 -51.3(2)
C11 O5 C12 C14 -166.4(2)
C11 O5 C12 C15 71.5(3)
C11 C1 C2 C3 177.30(14)
C11 C1 C2 C16 -56.0(2)
C12 O5 C11 O4 -7.4(3)
C12 O5 C11 C1 172.90(14)
C16 C2 C3 O1 -135.71(13)
C16 C2 C3 C4 -18.12(17)
C16 C2 C3 C6 100.99(15)
C16 C17 C18 C19 1.2(3)
C17 C16 C21 C20 -0.1(3)
C17 C18 C19 C20 -1.4(4)
C18 C19 C20 C21 0.8(5)
C19 C20 C21 C16 -0.1(4)
C21 C16 C17 C18 -0.5(3)
C22 N2 C4 O3 3.7(3)
C22 N2 C4 C3 -179.55(17)
C22 N2 C5 C6 -178.33(18)
C22 N2 C5 C10 1.4(3)
C23 O6 C22 N2 -71.8(3)
